data_4068648
loop_
_publ_author_name
'Koshevoy, Igor O.'
'Karttunen, Antti J.'
'Tunik, Sergey P.'
'Haukka, Matti'
'Selivanov, Stanislav I.'
'Melnikov, Alexei S.'
'Serdobintsev, Pavel Yu.'
'Pakkanen, Tapani A.'

_publ_section_title
;
 Synthesis, Characterization, Photophysical, and Theoretical Studies of
 Supramolecular Gold(I)-Silver(I) Alkynyl-Phosphine Complexes
;
_journal_issue 5
_journal_name_full Organometallics
_journal_page_first 1369
_journal_paper_doi 10.1021/om8010036
_journal_volume 28
_journal_year 2009
_chemical_formula_moiety 'C146 H107 Ag3 Au6 P6, 2(P F6), (C7 H8)'
_chemical_formula_sum 'C153 H115 Ag3 Au6 F12 P8'
_chemical_formula_weight 3934.62
_chemical_name_systematic
; 
 ? 
;
_space_group_IT_number 2
_symmetry_cell_setting triclinic
_symmetry_space_group_name_Hall '-P 1'
_symmetry_space_group_name_H-M 'P -1'
_atom_sites_solution_hydrogens geom
_atom_sites_solution_primary direct
_atom_sites_solution_secondary difmap
_audit_creation_method SHELXL-97
_cell_angle_alpha 101.104(14)
_cell_angle_beta 100.071(8)
_cell_angle_gamma 106.638(9)
_cell_formula_units_Z 2
_cell_length_a 16.7570(12)
_cell_length_b 16.871(4)
_cell_length_c 27.920(7)
_cell_measurement_reflns_used 21008
_cell_measurement_temperature 120(2)
_cell_measurement_theta_max 25.03
_cell_measurement_theta_min 1.00
_cell_volume 7196(3)
_computing_cell_refinement 'Denzo/Scalepack (Otwinowski & Minor, 1997)'
_computing_data_collection 'Collect (Bruker AXS BV, 1997-2004)'
_computing_data_reduction 'Denzo/Scalepack (Otwinowski & Minor, 1997)'
_computing_molecular_graphics 'Diamond v.3.1e (Brandenburg, 2007)'
_computing_publication_material 'SHELXL-97 (Sheldrick, 1997)'
_computing_structure_refinement 'SHELXL-97 (Sheldrick, 1997)'
_computing_structure_solution 'SHELXS-97 (Sheldrick, 1997)'
_diffrn_ambient_temperature 120(2)
_diffrn_detector_area_resol_mean 9
_diffrn_measured_fraction_theta_full 0.950
_diffrn_measured_fraction_theta_max 0.950
_diffrn_measurement_device '95mm CCD camera on \k-goniostat'
_diffrn_measurement_device_type 'Nonius KappaCCD'
_diffrn_measurement_method '\f scans and \w scans with \k offset'
_diffrn_radiation_monochromator 'horizontally mounted graphite crystal'
_diffrn_radiation_source 'fine-focus sealed tube'
_diffrn_radiation_type MoK\a
_diffrn_radiation_wavelength 0.71069
_diffrn_reflns_av_R_equivalents 0.0689
_diffrn_reflns_av_sigmaI/netI 0.0926
_diffrn_reflns_limit_h_max 19
_diffrn_reflns_limit_h_min -19
_diffrn_reflns_limit_k_max 20
_diffrn_reflns_limit_k_min -20
_diffrn_reflns_limit_l_max 33
_diffrn_reflns_limit_l_min -33
_diffrn_reflns_number 79074
_diffrn_reflns_theta_full 25.04
_diffrn_reflns_theta_max 25.04
_diffrn_reflns_theta_min 2.48
_exptl_absorpt_coefficient_mu 6.643
_exptl_absorpt_correction_T_max 0.6322
_exptl_absorpt_correction_T_min 0.2171
_exptl_absorpt_correction_type multi-scan
_exptl_absorpt_process_details 'SADABS v.2.10 (Sheldrick, 2003)'
_exptl_crystal_colour 'greenish yellow'
_exptl_crystal_density_diffrn 1.816
_exptl_crystal_density_method 'not measured'
_exptl_crystal_description plate
_exptl_crystal_F_000 3752
_exptl_crystal_size_max 0.33
_exptl_crystal_size_mid 0.16
_exptl_crystal_size_min 0.08
_platon_squeeze_details
;
The contribution of the disordered solvent to the calculated structure factors 
was taken into account with the BYPASS algorithm (van der Sluis & Spek, 1990), 
implemented as the SQUEEZE option in PLATON (Spek, 2003).
;
_refine_diff_density_max 4.144
_refine_diff_density_min -3.130
_refine_diff_density_rms 0.212
_refine_ls_extinction_method none
_refine_ls_goodness_of_fit_ref 1.115
_refine_ls_hydrogen_treatment constr
_refine_ls_matrix_type full
_refine_ls_number_parameters 1316
_refine_ls_number_reflns 24184
_refine_ls_number_restraints 921
_refine_ls_restrained_S_all 1.108
_refine_ls_R_factor_all 0.1296
_refine_ls_R_factor_gt 0.0786
_refine_ls_shift/su_max 0.000
_refine_ls_shift/su_mean 0.000
_refine_ls_structure_factor_coef Fsqd
_refine_ls_weighting_details 'calc w=1/[\s^2^(Fo^2^)+(0.1291P)^2^+0.0000P] where P=(Fo^2^+2Fc^2^)/3'
_refine_ls_weighting_scheme calc
_refine_ls_wR_factor_gt 0.2122
_refine_ls_wR_factor_ref 0.2339
_reflns_number_gt 14467
_reflns_number_total 24184
_reflns_threshold_expression >2sigma(I)
_cod_data_source_file om8010036_si_002.cif
_cod_data_source_block 1
_cod_original_cell_volume 7196(2)
_cod_database_code 4068648

loop_
_symmetry_equiv_pos_as_xyz
'x, y, z'
'-x, -y, -z'

loop_
_atom_site_label
_atom_site_type_symbol
_atom_site_fract_x
_atom_site_fract_y
_atom_site_fract_z
_atom_site_U_iso_or_equiv
_atom_site_adp_type
_atom_site_occupancy
_atom_site_symmetry_multiplicity
_atom_site_calc_flag
_atom_site_refinement_flags
Au1 Au 0.68467(3) 0.17192(4) 0.73663(2) 0.0572(2) Uani 1 1 d .
Au2 Au 0.84531(3) 0.20137(4) 0.70204(2) 0.04784(18) Uani 1 1 d .
Au3 Au 0.53031(4) 0.22347(4) 0.83077(2) 0.0598(2) Uani 1 1 d .
Au4 Au 0.40560(4) 0.23737(6) 0.91834(3) 0.0816(3) Uani 1 1 d .
Au5 Au 0.47880(4) -0.00626(5) 0.73994(3) 0.0716(2) Uani 1 1 d D
Au6 Au 0.38560(4) -0.18687(4) 0.68384(2) 0.0626(2) Uani 1 1 d .
Ag1 Ag 0.50561(7) 0.16880(8) 0.72207(4) 0.0580(3) Uani 1 1 d .
Ag2 Ag 0.63042(7) 0.10644(9) 0.82024(5) 0.0625(3) Uani 1 1 d .
Ag3 Ag 0.60242(7) 0.34081(9) 0.92935(4) 0.0632(4) Uani 1 1 d .
P1 P 0.8733(2) 0.3479(3) 0.72633(15) 0.0502(10) Uani 1 1 d .
P2 P 0.8329(2) 0.0603(2) 0.67006(14) 0.0451(9) Uani 1 1 d .
P3 P 0.7303(2) 0.4369(3) 0.92144(15) 0.0571(11) Uani 1 1 d .
P4 P 0.2829(3) 0.1366(4) 0.86524(18) 0.0741(14) Uani 1 1 d .
P5 P 0.3122(4) -0.2140(4) 0.74468(19) 0.0884(18) Uani 1 1 d .
P6 P 0.4400(2) -0.1854(3) 0.61355(15) 0.0530(10) Uani 1 1 d .
P7 P 0.0218(4) -0.2687(5) 0.8588(3) 0.1000(19) Uani 1 1 d .
P8 P 0.7701(6) -0.3071(6) 0.5626(5) 0.193(6) Uani 1 1 d .
F1 F 0.0618(12) -0.2017(11) 0.8328(6) 0.160(6) Uani 1 1 d .
F2 F -0.0216(10) -0.3365(12) 0.8848(8) 0.168(7) Uani 1 1 d .
F3 F -0.0476(11) -0.2274(13) 0.8591(8) 0.171(7) Uani 1 1 d .
F4 F 0.0779(11) -0.2078(12) 0.9128(6) 0.152(6) Uani 1 1 d .
F5 F 0.0977(12) -0.3070(12) 0.8573(8) 0.169(7) Uani 1 1 d .
F6 F -0.0189(15) -0.3231(12) 0.8076(8) 0.196(9) Uani 1 1 d .
F7 F 0.6919(12) -0.3379(11) 0.5139(10) 0.225(12) Uani 1 1 d .
F8 F 0.8414(14) -0.2837(14) 0.6100(11) 0.276(17) Uani 1 1 d .
F9 F 0.7294(11) -0.2385(10) 0.5866(8) 0.166(7) Uani 1 1 d .
F10 F 0.7101(16) -0.3810(12) 0.5803(9) 0.201(9) Uani 1 1 d .
F11 F 0.8113(11) -0.3725(11) 0.5440(13) 0.249(15) Uani 1 1 d .
F12 F 0.8220(15) -0.2373(12) 0.5414(17) 0.34(2) Uani 1 1 d .
C1 C 0.8240(10) 0.3881(11) 0.6768(6) 0.059(4) Uani 1 1 d U
C2 C 0.7843(12) 0.3365(14) 0.6320(8) 0.084(5) Uani 1 1 d U
H2 H 0.7773 0.2772 0.6254 0.100 Uiso 1 1 calc R
C3 C 0.7520(13) 0.3717(15) 0.5937(8) 0.092(6) Uani 1 1 d U
H3 H 0.7265 0.3353 0.5607 0.110 Uiso 1 1 calc R
C4 C 0.7555(12) 0.4533(14) 0.6016(8) 0.083(5) Uani 1 1 d U
H4 H 0.7312 0.4742 0.5754 0.100 Uiso 1 1 calc R
C5 C 0.7945(13) 0.5046(14) 0.6477(8) 0.086(6) Uani 1 1 d U
H5 H 0.7964 0.5626 0.6543 0.103 Uiso 1 1 calc R
C6 C 0.8330(13) 0.4756(13) 0.6873(8) 0.084(6) Uani 1 1 d U
H6 H 0.8633 0.5135 0.7194 0.101 Uiso 1 1 calc R
C7 C 0.9897(5) 0.4067(7) 0.7437(4) 0.059(4) Uani 1 1 d GU
C8 C 1.0421(8) 0.3734(7) 0.7184(5) 0.097(6) Uani 1 1 d GU
H8 H 1.0186 0.3194 0.6945 0.117 Uiso 1 1 calc R
C9 C 1.1291(7) 0.4193(9) 0.7283(6) 0.104(7) Uani 1 1 d GU
H9 H 1.1650 0.3966 0.7110 0.125 Uiso 1 1 calc R
C10 C 1.1637(5) 0.4985(9) 0.7633(6) 0.109(7) Uani 1 1 d GU
H10 H 1.2231 0.5298 0.7701 0.131 Uiso 1 1 calc R
C11 C 1.1112(7) 0.5317(7) 0.7886(5) 0.096(6) Uani 1 1 d GU
H11 H 1.1348 0.5858 0.8126 0.115 Uiso 1 1 calc R
C12 C 1.0242(7) 0.4858(8) 0.7788(4) 0.087(6) Uani 1 1 d GU
H12 H 0.9883 0.5085 0.7961 0.105 Uiso 1 1 calc R
C13 C 0.8341(9) 0.3803(10) 0.7806(6) 0.056(4) Uani 1 1 d U
C14 C 0.7535(8) 0.3893(9) 0.7765(5) 0.046(3) Uani 1 1 d U
H14 H 0.7195 0.3857 0.7447 0.056 Uiso 1 1 calc R
C15 C 0.7243(9) 0.4030(9) 0.8180(5) 0.051(4) Uani 1 1 d U
H15 H 0.6677 0.4053 0.8145 0.062 Uiso 1 1 calc R
C16 C 0.7732(8) 0.4140(9) 0.8659(5) 0.049(4) Uani 1 1 d U
C17 C 0.8511(9) 0.4010(11) 0.8705(6) 0.061(4) Uani 1 1 d U
H17 H 0.8831 0.4033 0.9026 0.073 Uiso 1 1 calc R
C18 C 0.8830(9) 0.3848(10) 0.8294(6) 0.059(4) Uani 1 1 d U
H18 H 0.9372 0.3765 0.8330 0.070 Uiso 1 1 calc R
C19 C 0.7264(7) 0.5431(7) 0.9247(4) 0.059(4) Uani 1 1 d GU
C20 C 0.6665(7) 0.5675(8) 0.9473(5) 0.085(6) Uani 1 1 d GU
H20 H 0.6307 0.5293 0.9618 0.102 Uiso 1 1 calc R
C21 C 0.6589(8) 0.6478(9) 0.9486(5) 0.105(7) Uani 1 1 d GU
H21 H 0.6180 0.6645 0.9640 0.126 Uiso 1 1 calc R
C22 C 0.7113(10) 0.7036(7) 0.9274(6) 0.121(8) Uani 1 1 d GU
H22 H 0.7061 0.7585 0.9283 0.145 Uiso 1 1 calc R
C23 C 0.7712(9) 0.6792(8) 0.9048(5) 0.099(7) Uani 1 1 d GU
H23 H 0.8070 0.7173 0.8903 0.119 Uiso 1 1 calc R
C24 C 0.7788(7) 0.5989(8) 0.9035(5) 0.080(5) Uani 1 1 d GU
H24 H 0.8197 0.5822 0.8881 0.096 Uiso 1 1 calc R
C25 C 0.8144(9) 0.4479(10) 0.9744(5) 0.053(4) Uani 1 1 d U
C26 C 0.8743(10) 0.5258(12) 1.0032(7) 0.072(5) Uani 1 1 d U
H26 H 0.8736 0.5769 0.9939 0.087 Uiso 1 1 calc R
C27 C 0.9346(13) 0.5299(14) 1.0446(7) 0.088(6) Uani 1 1 d U
H27 H 0.9759 0.5833 1.0638 0.106 Uiso 1 1 calc R
C28 C 0.9342(12) 0.4596(15) 1.0572(7) 0.087(6) Uani 1 1 d U
H28 H 0.9762 0.4630 1.0859 0.105 Uiso 1 1 calc R
C29 C 0.8808(14) 0.3867(15) 1.0331(8) 0.099(6) Uani 1 1 d U
H29 H 0.8826 0.3371 1.0441 0.119 Uiso 1 1 calc R
C30 C 0.8174(14) 0.3796(16) 0.9891(8) 0.098(6) Uani 1 1 d U
H30 H 0.7775 0.3251 0.9706 0.118 Uiso 1 1 calc R
C31 C 0.5015(12) 0.3245(13) 0.9724(7) 0.080(5) Uani 1 1 d U
C32 C 0.5498(11) 0.3836(12) 1.0071(7) 0.074(5) Uani 1 1 d U
C33 C 0.6104(7) 0.4544(7) 1.0510(4) 0.077(5) Uani 1 1 d GU
C34 C 0.5771(6) 0.5130(9) 1.0751(5) 0.084(5) Uani 1 1 d GU
H34 H 0.5182 0.5068 1.0640 0.100 Uiso 1 1 calc R
C35 C 0.6299(9) 0.5805(8) 1.1155(5) 0.106(7) Uani 1 1 d GU
H35 H 0.6072 0.6205 1.1320 0.127 Uiso 1 1 calc R
C36 C 0.7161(9) 0.5895(8) 1.1318(5) 0.120(8) Uani 1 1 d GU
H36 H 0.7522 0.6357 1.1594 0.144 Uiso 1 1 calc R
C37 C 0.7494(6) 0.5310(9) 1.1076(5) 0.103(7) Uani 1 1 d GU
H37 H 0.8083 0.5372 1.1187 0.123 Uiso 1 1 calc R
C38 C 0.6966(7) 0.4635(8) 1.0672(5) 0.078(5) Uani 1 1 d GU
H38 H 0.7194 0.4235 1.0507 0.093 Uiso 1 1 calc R
C39 C 0.2272(7) 0.1762(8) 0.8180(4) 0.075(5) Uani 1 1 d GU
C40 C 0.1414(7) 0.1700(9) 0.8126(4) 0.076(5) Uani 1 1 d GU
H40 H 0.1116 0.1511 0.8364 0.092 Uiso 1 1 calc R
C41 C 0.0991(6) 0.1916(9) 0.7722(5) 0.110(7) Uani 1 1 d GU
H41 H 0.0405 0.1874 0.7684 0.132 Uiso 1 1 calc R
C42 C 0.1427(8) 0.2194(9) 0.7372(4) 0.089(6) Uani 1 1 d GU
H42 H 0.1138 0.2341 0.7096 0.107 Uiso 1 1 calc R
C43 C 0.2285(8) 0.2256(8) 0.7427(4) 0.084(5) Uani 1 1 d GU
H43 H 0.2582 0.2445 0.7188 0.100 Uiso 1 1 calc R
C44 C 0.2707(5) 0.2040(8) 0.7831(4) 0.076(5) Uani 1 1 d GU
H44 H 0.3293 0.2082 0.7868 0.092 Uiso 1 1 calc R
C45 C 0.2106(7) 0.1018(8) 0.9032(4) 0.076(5) Uani 1 1 d GU
C46 C 0.1542(8) 0.0181(7) 0.8893(4) 0.076(5) Uani 1 1 d GU
H46 H 0.1545 -0.0209 0.8599 0.092 Uiso 1 1 calc R
C47 C 0.0973(7) -0.0084(7) 0.9183(5) 0.085(6) Uani 1 1 d GU
H47 H 0.0587 -0.0655 0.9088 0.102 Uiso 1 1 calc R
C48 C 0.0968(8) 0.0488(10) 0.9613(5) 0.098(6) Uani 1 1 d GU
H48 H 0.0579 0.0306 0.9811 0.118 Uiso 1 1 calc R
C49 C 0.1532(9) 0.1324(9) 0.9753(4) 0.121(8) Uani 1 1 d GU
H49 H 0.1529 0.1714 1.0046 0.145 Uiso 1 1 calc R
C50 C 0.2101(8) 0.1589(7) 0.9462(5) 0.095(6) Uani 1 1 d GU
H50 H 0.2487 0.2161 0.9558 0.114 Uiso 1 1 calc R
C51 C 0.2936(7) 0.0390(6) 0.8273(4) 0.070(5) Uani 1 1 d GU
C52 C 0.2344(6) -0.0076(8) 0.7820(4) 0.075(5) Uani 1 1 d GU
H52 H 0.1923 0.0145 0.7678 0.090 Uiso 1 1 calc R
C53 C 0.2368(7) -0.0865(8) 0.7574(3) 0.087(6) Uani 1 1 d GU
H53 H 0.1963 -0.1184 0.7265 0.104 Uiso 1 1 calc R
C54 C 0.2984(8) -0.1189(6) 0.7782(4) 0.070(5) Uani 1 1 d GU
C55 C 0.3576(6) -0.0723(8) 0.8234(4) 0.076(5) Uani 1 1 d GU
H55 H 0.3997 -0.0944 0.8376 0.091 Uiso 1 1 calc R
C56 C 0.3552(6) 0.0066(7) 0.8480(3) 0.081(5) Uani 1 1 d GU
H56 H 0.3957 0.0385 0.8789 0.097 Uiso 1 1 calc R
C57 C 0.2083(9) -0.2902(10) 0.7139(6) 0.109(7) Uani 1 1 d GU
C58 C 0.1369(12) -0.2877(11) 0.7323(6) 0.107(7) Uani 1 1 d GU
H58 H 0.1421 -0.2426 0.7602 0.129 Uiso 1 1 calc R
C59 C 0.0579(9) -0.3512(14) 0.7099(8) 0.173(13) Uani 1 1 d GU
H59 H 0.0091 -0.3495 0.7225 0.208 Uiso 1 1 calc R
C60 C 0.0503(10) -0.4172(12) 0.6691(8) 0.166(12) Uani 1 1 d GU
H60 H -0.0037 -0.4606 0.6538 0.199 Uiso 1 1 calc R
C61 C 0.1217(14) -0.4197(11) 0.6507(6) 0.155(11) Uani 1 1 d GU
H61 H 0.1164 -0.4648 0.6228 0.186 Uiso 1 1 calc R
C62 C 0.2007(11) -0.3562(13) 0.6731(7) 0.138(10) Uani 1 1 d GU
H62 H 0.2495 -0.3579 0.6605 0.166 Uiso 1 1 calc R
C63 C 0.3614(15) -0.2551(15) 0.7903(8) 0.166(5) Uani 1 1 d GU
C64 C 0.3198(12) -0.2782(15) 0.8270(9) 0.166(5) Uani 1 1 d GU
H64 H 0.2650 -0.2723 0.8269 0.199 Uiso 1 1 calc R
C65 C 0.3583(15) -0.3098(14) 0.8637(8) 0.166(5) Uani 1 1 d GU
H65 H 0.3298 -0.3256 0.8888 0.199 Uiso 1 1 calc R
C66 C 0.4384(15) -0.3184(14) 0.8639(8) 0.166(5) Uani 1 1 d GU
H66 H 0.4647 -0.3400 0.8890 0.199 Uiso 1 1 calc R
C67 C 0.4800(12) -0.2953(14) 0.8272(9) 0.166(5) Uani 1 1 d GU
H67 H 0.5347 -0.3012 0.8273 0.199 Uiso 1 1 calc R
C68 C 0.4415(15) -0.2637(14) 0.7904(8) 0.166(5) Uani 1 1 d GU
H68 H 0.4699 -0.2480 0.7654 0.199 Uiso 1 1 calc R
C69 C 0.3793(6) -0.1517(7) 0.5660(3) 0.053(4) Uani 1 1 d GU
C70 C 0.3237(6) -0.1089(7) 0.5795(3) 0.065(4) Uani 1 1 d GU
H70 H 0.3187 -0.0971 0.6133 0.077 Uiso 1 1 calc R
C71 C 0.2756(6) -0.0832(7) 0.5435(4) 0.080(5) Uani 1 1 d GU
H71 H 0.2376 -0.0539 0.5527 0.096 Uiso 1 1 calc R
C72 C 0.2830(6) -0.1003(7) 0.4940(3) 0.066(4) Uani 1 1 d GU
H72 H 0.2501 -0.0828 0.4694 0.079 Uiso 1 1 calc R
C73 C 0.3385(6) -0.1432(7) 0.4806(3) 0.070(5) Uani 1 1 d GU
H73 H 0.3435 -0.1549 0.4468 0.084 Uiso 1 1 calc R
C74 C 0.3866(6) -0.1688(6) 0.5165(3) 0.052(4) Uani 1 1 d GU
H74 H 0.4246 -0.1981 0.5073 0.062 Uiso 1 1 calc R
C75 C 0.4358(7) -0.2927(6) 0.5833(4) 0.061(4) Uani 1 1 d GU
C76 C 0.3550(6) -0.3549(7) 0.5648(4) 0.078(5) Uani 1 1 d GU
H76 H 0.3050 -0.3401 0.5673 0.093 Uiso 1 1 calc R
C77 C 0.3474(7) -0.4387(7) 0.5425(4) 0.083(5) Uani 1 1 d GU
H77 H 0.2923 -0.4812 0.5299 0.100 Uiso 1 1 calc R
C78 C 0.4206(9) -0.4603(6) 0.5388(5) 0.097(6) Uani 1 1 d GU
H78 H 0.4154 -0.5176 0.5236 0.116 Uiso 1 1 calc R
C79 C 0.5013(7) -0.3981(9) 0.5573(5) 0.098(7) Uani 1 1 d GU
H79 H 0.5513 -0.4129 0.5548 0.118 Uiso 1 1 calc R
C80 C 0.5089(6) -0.3143(7) 0.5796(4) 0.075(5) Uani 1 1 d GU
H80 H 0.5641 -0.2718 0.5922 0.090 Uiso 1 1 calc R
C81 C 0.5517(4) -0.1145(6) 0.6297(3) 0.048(4) Uani 1 1 d GU
C82 C 0.5778(5) -0.0488(6) 0.6066(3) 0.050(4) Uani 1 1 d GU
H82 H 0.5371 -0.0394 0.5820 0.060 Uiso 1 1 calc R
C83 C 0.6634(5) 0.0029(6) 0.6194(4) 0.060(4) Uani 1 1 d GU
H83 H 0.6813 0.0478 0.6036 0.072 Uiso 1 1 calc R
C84 C 0.7230(4) -0.0109(6) 0.6554(4) 0.052(4) Uani 1 1 d GU
C85 C 0.6969(5) -0.0766(7) 0.6786(4) 0.065(4) Uani 1 1 d GU
H85 H 0.7375 -0.0860 0.7031 0.079 Uiso 1 1 calc R
C86 C 0.6112(5) -0.1283(6) 0.6657(4) 0.061(4) Uani 1 1 d GU
H86 H 0.5934 -0.1732 0.6815 0.073 Uiso 1 1 calc R
C87 C 0.8604(8) 0.0437(10) 0.6116(5) 0.048(3) Uani 1 1 d U
C88 C 0.8347(10) -0.0328(11) 0.5773(6) 0.062(4) Uani 1 1 d U
H88 H 0.8000 -0.0812 0.5854 0.075 Uiso 1 1 calc R
C89 C 0.8550(10) -0.0452(12) 0.5319(7) 0.070(5) Uani 1 1 d U
H89 H 0.8344 -0.1007 0.5094 0.083 Uiso 1 1 calc R
C90 C 0.9070(10) 0.0250(12) 0.5185(7) 0.067(4) Uani 1 1 d U
H90 H 0.9203 0.0179 0.4866 0.080 Uiso 1 1 calc R
C91 C 0.9371(11) 0.1015(13) 0.5515(6) 0.069(5) Uani 1 1 d U
H91 H 0.9756 0.1481 0.5439 0.082 Uiso 1 1 calc R
C92 C 0.9121(8) 0.1148(10) 0.5989(5) 0.051(4) Uani 1 1 d U
H92 H 0.9303 0.1705 0.6210 0.061 Uiso 1 1 calc R
C93 C 0.8948(6) 0.0152(7) 0.7111(3) 0.048(4) Uani 1 1 d GU
C94 C 0.8973(7) 0.0363(7) 0.7621(4) 0.064(4) Uani 1 1 d GU
H94 H 0.8693 0.0746 0.7746 0.076 Uiso 1 1 calc R
C95 C 0.9406(8) 0.0013(8) 0.7948(3) 0.082(5) Uani 1 1 d GU
H95 H 0.9423 0.0157 0.8297 0.098 Uiso 1 1 calc R
C96 C 0.9816(8) -0.0547(8) 0.7765(5) 0.090(6) Uani 1 1 d GU
H96 H 1.0112 -0.0786 0.7989 0.108 Uiso 1 1 calc R
C97 C 0.9791(8) -0.0758(8) 0.7255(5) 0.118(8) Uani 1 1 d GU
H97 H 1.0071 -0.1141 0.7131 0.142 Uiso 1 1 calc R
C98 C 0.9357(8) -0.0408(8) 0.6928(3) 0.092(6) Uani 1 1 d GU
H98 H 0.9341 -0.0552 0.6579 0.111 Uiso 1 1 calc R
C99 C 0.6122(9) 0.1808(10) 0.6744(6) 0.053(4) Uani 1 1 d U
C100 C 0.5670(10) 0.1868(11) 0.6383(6) 0.065(4) Uani 1 1 d U
C101 C 0.5111(7) 0.1926(9) 0.5925(4) 0.082(5) Uani 1 1 d GU
C102 C 0.4486(8) 0.1185(7) 0.5611(5) 0.072(5) Uani 1 1 d GU
H102 H 0.4432 0.0649 0.5686 0.087 Uiso 1 1 calc R
C103 C 0.3939(7) 0.1229(8) 0.5189(4) 0.100(7) Uani 1 1 d GU
H103 H 0.3512 0.0722 0.4975 0.120 Uiso 1 1 calc R
C104 C 0.4017(9) 0.2013(10) 0.5079(5) 0.111(7) Uani 1 1 d GU
H104 H 0.3644 0.2042 0.4790 0.133 Uiso 1 1 calc R
C105 C 0.4642(10) 0.2753(8) 0.5392(6) 0.102(7) Uani 1 1 d GU
H105 H 0.4696 0.3289 0.5317 0.122 Uiso 1 1 calc R
C106 C 0.5189(8) 0.2710(7) 0.5815(5) 0.104(7) Uani 1 1 d GU
H106 H 0.5616 0.3216 0.6029 0.124 Uiso 1 1 calc R
C107 C 0.7604(10) 0.1730(11) 0.8008(6) 0.061(4) Uani 1 1 d U
C108 C 0.8094(11) 0.1787(12) 0.8384(6) 0.069(5) Uani 1 1 d U
C109 C 0.8744(11) 0.1922(13) 0.8826(6) 0.139(4) Uani 1 1 d GU
C110 C 0.8493(9) 0.1795(12) 0.9262(8) 0.139(4) Uani 1 1 d GU
H110 H 0.7900 0.1596 0.9257 0.167 Uiso 1 1 calc R
C111 C 0.9109(13) 0.1960(13) 0.9705(6) 0.139(4) Uani 1 1 d GU
H111 H 0.8938 0.1873 1.0003 0.167 Uiso 1 1 calc R
C112 C 0.9977(11) 0.2252(13) 0.9712(6) 0.139(4) Uani 1 1 d GU
H112 H 1.0398 0.2364 1.0015 0.167 Uiso 1 1 calc R
C113 C 1.0228(9) 0.2379(12) 0.9276(8) 0.139(4) Uani 1 1 d GU
H113 H 1.0821 0.2578 0.9281 0.167 Uiso 1 1 calc R
C114 C 0.9611(13) 0.2214(13) 0.8833(6) 0.139(4) Uani 1 1 d GU
H114 H 0.9782 0.2301 0.8535 0.167 Uiso 1 1 calc R
C115 C 0.4944(10) 0.2868(11) 0.7809(6) 0.058(4) Uani 1 1 d U
C116 C 0.4713(11) 0.3256(11) 0.7578(6) 0.063(4) Uani 1 1 d U
C117 C 0.4399(11) 0.3799(11) 0.7256(6) 0.104(7) Uani 1 1 d GU
C118 C 0.4623(11) 0.3797(12) 0.6799(7) 0.131(9) Uani 1 1 d GU
H118 H 0.4937 0.3442 0.6685 0.157 Uiso 1 1 calc R
C119 C 0.4388(13) 0.4315(14) 0.6509(6) 0.136(10) Uani 1 1 d GU
H119 H 0.4541 0.4313 0.6197 0.164 Uiso 1 1 calc R
C120 C 0.3929(14) 0.4835(13) 0.6675(9) 0.193(15) Uani 1 1 d GU
H120 H 0.3768 0.5188 0.6477 0.231 Uiso 1 1 calc R
C121 C 0.3705(13) 0.4837(13) 0.7132(9) 0.187(15) Uani 1 1 d GU
H121 H 0.3391 0.5192 0.7246 0.225 Uiso 1 1 calc R
C122 C 0.3940(12) 0.4319(13) 0.7422(6) 0.132(9) Uani 1 1 d GU
H122 H 0.3787 0.4321 0.7734 0.158 Uiso 1 1 calc R
C123 C 0.5698(10) 0.1665(12) 0.8818(7) 0.066(4) Uani 1 1 d U
C124 C 0.5911(14) 0.1414(15) 0.9156(9) 0.096(6) Uani 1 1 d U
C125 C 0.6148(14) 0.0939(17) 0.9531(8) 0.125(8) Uani 1 1 d GU
C126 C 0.6745(14) 0.1355(13) 0.9989(9) 0.186(14) Uani 1 1 d GU
H126 H 0.6993 0.1961 1.0081 0.223 Uiso 1 1 calc R
C127 C 0.6979(13) 0.0884(19) 1.0313(7) 0.154(11) Uani 1 1 d GU
H127 H 0.7387 0.1169 1.0626 0.185 Uiso 1 1 calc R
C128 C 0.6617(19) -0.0002(19) 1.0179(11) 0.208(17) Uani 1 1 d GU
H128 H 0.6777 -0.0324 1.0400 0.250 Uiso 1 1 calc R
C129 C 0.602(2) -0.0419(13) 0.9721(12) 0.36(4) Uani 1 1 d GU
H129 H 0.5772 -0.1025 0.9629 0.427 Uiso 1 1 calc R
C130 C 0.5786(15) 0.0052(18) 0.9397(8) 0.211(17) Uani 1 1 d GU
H130 H 0.5378 -0.0232 0.9084 0.253 Uiso 1 1 calc R
C131 C 0.3984(9) 0.0331(11) 0.7018(6) 0.075(5) Uani 1 1 d DU
C132 C 0.3461(11) 0.0649(12) 0.6797(7) 0.072(5) Uani 1 1 d U
C133 C 0.2795(6) 0.0914(8) 0.6526(4) 0.072(5) Uani 1 1 d GU
C134 C 0.1925(7) 0.0490(7) 0.6464(5) 0.085(5) Uani 1 1 d GU
H134 H 0.1748 0.0009 0.6598 0.102 Uiso 1 1 calc R
C135 C 0.1315(5) 0.0770(9) 0.6207(5) 0.091(6) Uani 1 1 d GU
H135 H 0.0721 0.0480 0.6165 0.109 Uiso 1 1 calc R
C136 C 0.1575(7) 0.1474(9) 0.6012(5) 0.095(6) Uani 1 1 d GU
H136 H 0.1158 0.1665 0.5837 0.114 Uiso 1 1 calc R
C137 C 0.2444(8) 0.1898(8) 0.6074(5) 0.096(6) Uani 1 1 d GU
H137 H 0.2621 0.2379 0.5940 0.116 Uiso 1 1 calc R
C138 C 0.3054(6) 0.1618(8) 0.6331(5) 0.079(5) Uani 1 1 d GU
H138 H 0.3648 0.1908 0.6373 0.095 Uiso 1 1 calc R
C139 C 0.5656(12) -0.0438(13) 0.7783(7) 0.081(5) Uani 1 1 d U
C140 C 0.6238(14) -0.0577(14) 0.8012(9) 0.094(6) Uani 1 1 d U
C141 C 0.7010(9) -0.0710(11) 0.8316(6) 0.096(6) Uani 1 1 d GU
C142 C 0.7296(9) -0.1366(9) 0.8113(5) 0.099(6) Uani 1 1 d GU
H142 H 0.7031 -0.1704 0.7778 0.118 Uiso 1 1 calc R
C143 C 0.7968(10) -0.1527(9) 0.8401(6) 0.100(7) Uani 1 1 d GU
H143 H 0.8163 -0.1976 0.8262 0.120 Uiso 1 1 calc R
C144 C 0.8355(9) -0.1033(11) 0.8892(6) 0.111(7) Uani 1 1 d GU
H144 H 0.8814 -0.1143 0.9088 0.133 Uiso 1 1 calc R
C145 C 0.8069(11) -0.0377(11) 0.9095(5) 0.150(11) Uani 1 1 d GU
H145 H 0.8333 -0.0039 0.9430 0.180 Uiso 1 1 calc R
C146 C 0.7396(12) -0.0215(10) 0.8807(7) 0.154(11) Uani 1 1 d GU
H146 H 0.7201 0.0233 0.8946 0.184 Uiso 1 1 calc R
C147 C 0.342(3) 0.409(2) 0.2334(13) 0.290(11) Uani 1 1 d GU
H147 H 0.3474 0.4411 0.2090 0.348 Uiso 1 1 calc R
C148 C 0.414(2) 0.398(2) 0.2607(16) 0.290(11) Uani 1 1 d GU
H148 H 0.4688 0.4230 0.2550 0.348 Uiso 1 1 calc R
C149 C 0.4059(19) 0.351(2) 0.2965(14) 0.290(11) Uani 1 1 d GU
H149 H 0.4552 0.3441 0.3152 0.348 Uiso 1 1 calc R
C150 C 0.326(2) 0.315(2) 0.3050(12) 0.290(11) Uani 1 1 d GDU
H150 H 0.3201 0.2832 0.3294 0.348 Uiso 1 1 calc R
C151 C 0.2535(19) 0.326(2) 0.2777(13) 0.290(11) Uani 1 1 d GU
C152 C 0.262(2) 0.373(2) 0.2419(12) 0.290(11) Uani 1 1 d GDU
H152 H 0.2123 0.3803 0.2232 0.348 Uiso 1 1 calc R
C153 C 0.166(2) 0.261(3) 0.272(2) 0.290(11) Uani 1 1 d DU
H15A H 0.1550 0.2125 0.2430 0.435 Uiso 1 1 calc R
H15B H 0.1218 0.2881 0.2660 0.435 Uiso 1 1 calc R
H15C H 0.1650 0.2414 0.3025 0.435 Uiso 1 1 calc R

loop_
_atom_site_aniso_label
_atom_site_aniso_U_11
_atom_site_aniso_U_22
_atom_site_aniso_U_33
_atom_site_aniso_U_23
_atom_site_aniso_U_13
_atom_site_aniso_U_12
Au1 0.0411(3) 0.0669(5) 0.0569(4) 0.0202(3) 0.0082(3) 0.0073(3)
Au2 0.0455(3) 0.0428(4) 0.0530(3) 0.0158(3) 0.0089(2) 0.0110(2)
Au3 0.0511(4) 0.0630(4) 0.0501(4) 0.0068(3) 0.0025(3) 0.0071(3)
Au4 0.0558(4) 0.0959(6) 0.0715(5) 0.0164(4) 0.0050(3) 0.0022(4)
Au5 0.0543(4) 0.0595(5) 0.0848(5) 0.0182(4) 0.0069(3) 0.0009(3)
Au6 0.0638(4) 0.0578(4) 0.0532(4) 0.0250(3) 0.0052(3) -0.0010(3)
Ag1 0.0415(6) 0.0717(9) 0.0510(7) 0.0147(6) 0.0048(5) 0.0085(5)
Ag2 0.0583(7) 0.0672(9) 0.0647(8) 0.0279(7) 0.0162(6) 0.0171(6)
Ag3 0.0415(6) 0.0891(10) 0.0453(6) 0.0191(6) 0.0080(5) 0.0015(6)
P1 0.047(2) 0.044(2) 0.058(2) 0.0169(19) 0.0128(17) 0.0101(17)
P2 0.045(2) 0.041(2) 0.049(2) 0.0188(18) 0.0032(16) 0.0141(17)
P3 0.050(2) 0.064(3) 0.045(2) 0.012(2) 0.0059(17) 0.0054(19)
P4 0.037(2) 0.094(4) 0.074(3) 0.023(3) 0.0037(19) 0.000(2)
P5 0.104(4) 0.076(4) 0.064(3) 0.032(3) 0.022(3) -0.013(3)
P6 0.049(2) 0.047(2) 0.051(2) 0.0193(19) -0.0041(17) 0.0039(18)
P7 0.116(5) 0.119(5) 0.092(4) 0.055(4) 0.042(4) 0.051(4)
P8 0.120(6) 0.074(6) 0.325(15) 0.008(7) -0.063(8) 0.040(5)
F1 0.228(18) 0.148(14) 0.152(14) 0.098(12) 0.086(13) 0.072(13)
F2 0.133(12) 0.175(16) 0.25(2) 0.135(16) 0.094(13) 0.048(11)
F3 0.155(14) 0.198(18) 0.200(18) 0.067(15) 0.048(13) 0.105(14)
F4 0.177(14) 0.177(16) 0.136(13) 0.097(12) 0.047(11) 0.069(12)
F5 0.196(16) 0.162(15) 0.25(2) 0.122(15) 0.132(16) 0.111(14)
F6 0.28(2) 0.119(14) 0.183(19) 0.049(13) -0.004(17) 0.080(15)
F7 0.164(15) 0.112(13) 0.32(3) 0.026(15) -0.093(17) 0.042(11)
F8 0.190(18) 0.149(17) 0.37(3) -0.037(19) -0.16(2) 0.086(15)
F9 0.147(13) 0.096(11) 0.226(19) 0.047(11) -0.032(13) 0.041(10)
F10 0.27(2) 0.099(14) 0.26(2) 0.057(14) 0.07(2) 0.091(15)
F11 0.140(14) 0.093(12) 0.54(5) 0.07(2) 0.12(2) 0.062(11)
F12 0.180(19) 0.071(13) 0.77(8) 0.13(2) 0.08(3) 0.027(12)
C1 0.064(7) 0.059(8) 0.051(7) 0.021(6) 0.009(6) 0.015(6)
C2 0.093(9) 0.075(9) 0.087(9) 0.031(7) 0.014(7) 0.034(7)
C3 0.104(9) 0.092(10) 0.077(9) 0.031(8) 0.007(7) 0.032(8)
C4 0.086(9) 0.083(9) 0.087(9) 0.031(8) 0.015(7) 0.034(7)
C5 0.096(9) 0.082(9) 0.088(9) 0.040(8) 0.024(7) 0.029(7)
C6 0.101(9) 0.072(9) 0.080(9) 0.023(7) 0.015(7) 0.032(7)
C7 0.054(7) 0.055(8) 0.062(7) 0.006(6) 0.023(6) 0.012(6)
C8 0.079(9) 0.091(10) 0.112(10) 0.000(8) 0.022(8) 0.031(8)
C9 0.081(9) 0.101(10) 0.134(11) 0.011(8) 0.034(8) 0.044(8)
C10 0.090(10) 0.108(11) 0.123(11) 0.023(8) 0.026(8) 0.029(8)
C11 0.079(9) 0.095(10) 0.104(10) 0.024(8) 0.027(8) 0.012(7)
C12 0.071(8) 0.087(9) 0.095(9) 0.015(7) 0.025(7) 0.015(7)
C13 0.058(7) 0.048(7) 0.060(7) 0.018(6) 0.011(6) 0.014(6)
C14 0.039(6) 0.049(7) 0.041(6) 0.011(5) -0.003(5) 0.008(5)
C15 0.044(6) 0.047(7) 0.057(7) 0.006(6) 0.009(6) 0.012(5)
C16 0.039(6) 0.051(7) 0.051(7) 0.024(6) 0.013(5) -0.001(5)
C17 0.054(7) 0.073(8) 0.055(7) 0.011(6) 0.013(6) 0.024(6)
C18 0.050(7) 0.063(8) 0.065(8) 0.017(6) 0.013(6) 0.023(6)
C19 0.060(7) 0.065(8) 0.051(7) 0.016(6) 0.022(6) 0.014(6)
C20 0.084(9) 0.084(9) 0.087(9) 0.012(7) 0.027(7) 0.031(7)
C21 0.105(10) 0.102(11) 0.107(10) 0.023(8) 0.041(8) 0.029(8)
C22 0.131(11) 0.116(11) 0.122(11) 0.033(9) 0.040(9) 0.042(9)
C23 0.104(10) 0.095(10) 0.104(10) 0.020(8) 0.036(8) 0.038(8)
C24 0.089(9) 0.078(9) 0.078(8) 0.016(7) 0.029(7) 0.031(7)
C25 0.060(7) 0.054(8) 0.045(6) 0.021(6) 0.013(5) 0.014(6)
C26 0.062(7) 0.071(9) 0.075(8) 0.014(7) 0.004(6) 0.020(7)
C27 0.091(9) 0.086(10) 0.078(9) 0.017(8) 0.003(7) 0.027(7)
C28 0.082(9) 0.096(10) 0.071(8) 0.020(8) -0.002(7) 0.023(7)
C29 0.106(10) 0.092(10) 0.098(10) 0.042(8) 0.006(7) 0.030(8)
C30 0.099(10) 0.095(10) 0.093(10) 0.023(8) 0.009(7) 0.028(8)
C31 0.075(8) 0.086(9) 0.065(8) 0.024(7) 0.015(7) 0.005(7)
C32 0.077(8) 0.072(9) 0.067(8) 0.022(7) 0.016(7) 0.014(7)
C33 0.071(8) 0.083(9) 0.072(8) 0.028(7) 0.023(7) 0.011(7)
C34 0.082(8) 0.080(9) 0.086(9) 0.024(7) 0.008(7) 0.027(7)
C35 0.102(10) 0.109(11) 0.109(10) 0.021(8) 0.018(8) 0.047(8)
C36 0.122(11) 0.115(11) 0.115(11) 0.033(9) 0.024(8) 0.028(8)
C37 0.094(9) 0.110(11) 0.095(10) 0.026(8) 0.030(8) 0.015(8)
C38 0.072(8) 0.086(9) 0.064(8) 0.022(7) 0.011(6) 0.010(7)
C39 0.064(8) 0.076(9) 0.077(8) 0.019(7) 0.024(7) 0.009(6)
C40 0.060(8) 0.086(9) 0.081(8) 0.036(7) 0.007(6) 0.017(7)
C41 0.101(10) 0.112(11) 0.116(11) 0.030(8) 0.028(8) 0.033(8)
C42 0.103(9) 0.081(9) 0.086(9) 0.035(7) 0.016(7) 0.030(7)
C43 0.082(8) 0.086(9) 0.079(9) 0.015(7) 0.026(7) 0.022(7)
C44 0.075(8) 0.079(9) 0.071(8) 0.031(7) 0.007(7) 0.017(7)
C45 0.065(8) 0.085(9) 0.077(8) 0.018(7) 0.012(6) 0.029(7)
C46 0.074(8) 0.077(9) 0.077(8) 0.020(7) 0.016(7) 0.024(7)
C47 0.082(9) 0.090(9) 0.082(9) 0.035(8) 0.024(7) 0.016(7)
C48 0.094(9) 0.101(10) 0.095(10) 0.026(8) 0.032(8) 0.017(7)
C49 0.116(11) 0.127(12) 0.119(11) 0.029(9) 0.036(8) 0.037(8)
C50 0.087(9) 0.113(10) 0.091(9) 0.016(8) 0.044(7) 0.036(8)
C51 0.063(7) 0.079(9) 0.065(8) 0.032(7) 0.025(6) 0.005(6)
C52 0.071(8) 0.082(9) 0.074(8) 0.033(7) 0.010(6) 0.022(7)
C53 0.085(9) 0.097(10) 0.069(8) 0.032(7) 0.019(7) 0.010(7)
C54 0.066(8) 0.073(9) 0.065(8) 0.020(7) 0.025(6) 0.006(6)
C55 0.068(8) 0.083(9) 0.067(8) 0.025(7) 0.009(6) 0.012(7)
C56 0.073(8) 0.087(9) 0.083(9) 0.027(7) 0.029(7) 0.019(7)
C57 0.100(10) 0.102(11) 0.104(10) 0.012(8) 0.035(8) 0.008(8)
C58 0.102(10) 0.105(11) 0.099(10) 0.021(8) 0.029(8) 0.012(8)
C59 0.168(15) 0.177(15) 0.166(15) 0.042(10) 0.063(10) 0.032(9)
C60 0.161(14) 0.169(15) 0.160(14) 0.032(9) 0.058(10) 0.037(9)
C61 0.144(13) 0.152(14) 0.149(14) 0.025(9) 0.036(9) 0.028(9)
C62 0.125(12) 0.139(13) 0.142(13) 0.029(9) 0.045(9) 0.031(9)
C63 0.177(6) 0.167(6) 0.159(6) 0.065(4) 0.038(4) 0.051(4)
C64 0.177(6) 0.167(6) 0.159(6) 0.065(4) 0.038(4) 0.051(4)
C65 0.177(6) 0.167(6) 0.159(6) 0.065(4) 0.038(4) 0.051(4)
C66 0.177(6) 0.167(6) 0.159(6) 0.065(4) 0.038(4) 0.051(4)
C67 0.177(6) 0.167(6) 0.159(6) 0.065(4) 0.038(4) 0.051(4)
C68 0.177(6) 0.167(6) 0.159(6) 0.065(4) 0.038(4) 0.051(4)
C69 0.045(6) 0.055(7) 0.053(7) 0.020(6) 0.005(5) 0.008(6)
C70 0.055(7) 0.071(8) 0.064(8) 0.017(7) 0.005(6) 0.021(6)
C71 0.072(8) 0.091(9) 0.075(8) 0.023(7) 0.008(7) 0.028(7)
C72 0.048(7) 0.087(9) 0.068(8) 0.025(7) 0.017(6) 0.024(6)
C73 0.075(8) 0.078(9) 0.059(7) 0.021(7) 0.008(6) 0.032(7)
C74 0.043(6) 0.055(7) 0.052(7) 0.011(6) 0.002(5) 0.016(6)
C75 0.065(7) 0.057(8) 0.049(7) 0.026(6) -0.002(6) 0.002(6)
C76 0.090(9) 0.067(9) 0.068(8) 0.016(7) 0.017(7) 0.017(7)
C77 0.088(9) 0.073(9) 0.075(8) 0.017(7) 0.011(7) 0.014(7)
C78 0.108(10) 0.082(10) 0.101(10) 0.022(8) 0.024(8) 0.034(8)
C79 0.106(10) 0.096(10) 0.093(10) 0.028(8) 0.024(8) 0.030(8)
C80 0.081(8) 0.066(9) 0.072(8) 0.017(7) 0.016(7) 0.018(7)
C81 0.048(6) 0.055(7) 0.039(6) 0.014(6) 0.009(5) 0.014(6)
C82 0.049(6) 0.048(7) 0.052(7) 0.025(6) -0.001(5) 0.015(5)
C83 0.063(7) 0.049(7) 0.071(8) 0.034(6) 0.005(6) 0.015(6)
C84 0.041(6) 0.058(8) 0.051(7) 0.014(6) -0.002(5) 0.014(6)
C85 0.059(7) 0.062(8) 0.072(8) 0.027(7) 0.002(6) 0.017(6)
C86 0.056(7) 0.057(8) 0.064(7) 0.033(6) -0.001(6) 0.009(6)
C87 0.034(6) 0.053(7) 0.048(6) 0.012(6) -0.007(5) 0.014(5)
C88 0.059(7) 0.068(8) 0.061(8) 0.017(7) 0.005(6) 0.028(6)
C89 0.065(7) 0.073(9) 0.066(8) 0.008(7) 0.001(6) 0.032(7)
C90 0.060(7) 0.089(9) 0.064(8) 0.019(7) 0.026(6) 0.037(7)
C91 0.064(7) 0.082(9) 0.062(8) 0.019(7) 0.019(6) 0.024(7)
C92 0.047(6) 0.053(8) 0.051(7) 0.008(6) 0.013(5) 0.017(6)
C93 0.049(6) 0.043(7) 0.050(7) 0.014(6) -0.004(5) 0.020(5)
C94 0.059(7) 0.065(8) 0.067(8) 0.028(7) 0.003(6) 0.019(6)
C95 0.076(8) 0.090(9) 0.074(8) 0.033(7) 0.009(7) 0.017(7)
C96 0.092(9) 0.088(10) 0.091(9) 0.029(8) 0.005(7) 0.035(8)
C97 0.124(11) 0.115(11) 0.122(11) 0.032(8) 0.008(8) 0.059(9)
C98 0.095(9) 0.099(10) 0.090(9) 0.025(8) 0.002(7) 0.056(8)
C99 0.047(6) 0.058(8) 0.050(7) 0.013(6) 0.008(6) 0.013(6)
C100 0.061(7) 0.073(8) 0.063(8) 0.025(7) 0.020(6) 0.017(6)
C101 0.083(9) 0.087(9) 0.083(9) 0.027(7) 0.029(7) 0.032(7)
C102 0.063(7) 0.083(9) 0.073(8) 0.025(7) 0.012(6) 0.026(7)
C103 0.099(10) 0.112(11) 0.093(10) 0.032(8) 0.026(8) 0.035(8)
C104 0.110(10) 0.121(11) 0.109(11) 0.037(8) 0.023(8) 0.047(8)
C105 0.106(10) 0.103(10) 0.102(10) 0.026(8) 0.016(8) 0.046(8)
C106 0.120(10) 0.105(10) 0.096(10) 0.035(8) 0.025(8) 0.045(8)
C107 0.055(7) 0.070(8) 0.054(7) 0.015(6) 0.015(6) 0.013(6)
C108 0.072(8) 0.081(9) 0.056(7) 0.020(7) 0.012(6) 0.028(7)
C109 0.139(5) 0.145(5) 0.133(5) 0.037(4) 0.019(4) 0.055(4)
C110 0.139(5) 0.145(5) 0.133(5) 0.037(4) 0.019(4) 0.055(4)
C111 0.139(5) 0.145(5) 0.133(5) 0.037(4) 0.019(4) 0.055(4)
C112 0.139(5) 0.145(5) 0.133(5) 0.037(4) 0.019(4) 0.055(4)
C113 0.139(5) 0.145(5) 0.133(5) 0.037(4) 0.019(4) 0.055(4)
C114 0.139(5) 0.145(5) 0.133(5) 0.037(4) 0.019(4) 0.055(4)
C115 0.054(7) 0.060(8) 0.056(7) 0.014(6) 0.012(6) 0.015(6)
C116 0.069(8) 0.060(8) 0.054(7) 0.012(7) 0.011(6) 0.014(6)
C117 0.116(10) 0.093(10) 0.102(10) 0.014(8) 0.028(8) 0.040(8)
C118 0.144(12) 0.128(12) 0.129(12) 0.044(9) 0.048(9) 0.043(9)
C119 0.148(12) 0.137(13) 0.130(12) 0.044(9) 0.038(9) 0.048(9)
C120 0.194(17) 0.194(17) 0.195(17) 0.057(10) 0.031(10) 0.076(11)
C121 0.191(17) 0.189(17) 0.191(17) 0.061(10) 0.046(10) 0.071(10)
C122 0.133(12) 0.139(12) 0.135(12) 0.046(9) 0.038(9) 0.053(9)
C123 0.060(7) 0.079(9) 0.067(8) 0.031(7) 0.011(6) 0.026(6)
C124 0.095(9) 0.097(10) 0.093(9) 0.037(8) 0.015(7) 0.024(8)
C125 0.119(11) 0.135(12) 0.122(11) 0.044(9) 0.026(8) 0.036(9)
C126 0.185(16) 0.190(17) 0.178(16) 0.060(10) 0.039(10) 0.050(10)
C127 0.156(14) 0.162(14) 0.149(14) 0.057(10) 0.028(9) 0.055(9)
C128 0.211(19) 0.210(19) 0.202(19) 0.063(11) 0.043(10) 0.067(11)
C129 0.36(4) 0.35(4) 0.36(4) 0.098(14) 0.082(13) 0.120(16)
C130 0.214(19) 0.208(19) 0.213(19) 0.064(11) 0.040(10) 0.076(11)
C131 0.056(7) 0.081(9) 0.075(8) 0.020(7) 0.015(6) 0.004(6)
C132 0.060(7) 0.079(9) 0.068(8) 0.009(7) 0.012(6) 0.016(7)
C133 0.060(8) 0.076(9) 0.070(8) 0.012(7) 0.009(6) 0.018(7)
C134 0.067(8) 0.088(9) 0.088(9) 0.011(7) 0.017(7) 0.016(7)
C135 0.070(8) 0.102(10) 0.093(9) 0.019(8) 0.008(7) 0.027(7)
C136 0.085(9) 0.102(10) 0.090(9) 0.005(8) 0.005(7) 0.040(8)
C137 0.101(10) 0.103(10) 0.088(9) 0.027(8) 0.019(7) 0.038(8)
C138 0.071(8) 0.084(9) 0.080(9) 0.011(7) 0.005(7) 0.038(7)
C139 0.080(8) 0.077(9) 0.081(9) 0.020(7) 0.003(7) 0.026(7)
C140 0.091(9) 0.087(10) 0.103(10) 0.031(8) 0.022(8) 0.027(7)
C141 0.104(10) 0.088(10) 0.095(10) 0.027(8) 0.020(8) 0.031(8)
C142 0.097(9) 0.102(10) 0.099(10) 0.034(8) 0.025(8) 0.030(8)
C143 0.105(10) 0.097(10) 0.108(10) 0.035(8) 0.027(8) 0.043(8)
C144 0.110(10) 0.107(11) 0.120(11) 0.040(8) 0.017(8) 0.044(8)
C145 0.146(13) 0.153(13) 0.149(14) 0.034(9) 0.011(9) 0.065(10)
C146 0.151(13) 0.159(14) 0.153(14) 0.029(9) 0.025(9) 0.070(10)
C147 0.291(12) 0.289(12) 0.290(12) 0.075(5) 0.069(5) 0.098(5)
C148 0.291(12) 0.289(12) 0.290(12) 0.075(5) 0.069(5) 0.098(5)
C149 0.291(12) 0.289(12) 0.290(12) 0.075(5) 0.069(5) 0.098(5)
C150 0.291(12) 0.289(12) 0.290(12) 0.075(5) 0.069(5) 0.098(5)
C151 0.291(12) 0.289(12) 0.290(12) 0.075(5) 0.069(5) 0.098(5)
C152 0.291(12) 0.289(12) 0.290(12) 0.075(5) 0.069(5) 0.098(5)
C153 0.291(12) 0.289(12) 0.290(12) 0.075(5) 0.069(5) 0.098(5)

loop_
_atom_type_symbol
_atom_type_description
_atom_type_scat_dispersion_real
_atom_type_scat_dispersion_imag
_atom_type_scat_source
C C 0.0033 0.0016 'International Tables Vol C Tables 4.2.6.8 and 6.1.1.4'
H H 0.0000 0.0000 'International Tables Vol C Tables 4.2.6.8 and 6.1.1.4'
F F 0.0171 0.0103 'International Tables Vol C Tables 4.2.6.8 and 6.1.1.4'
P P 0.1023 0.0942 'International Tables Vol C Tables 4.2.6.8 and 6.1.1.4'
Ag Ag -0.8971 1.1015 'International Tables Vol C Tables 4.2.6.8 and 6.1.1.4'
Au Au -2.0133 8.8022 'International Tables Vol C Tables 4.2.6.8 and 6.1.1.4'

loop_
_geom_angle_atom_site_label_1
_geom_angle_atom_site_label_2
_geom_angle_atom_site_label_3
_geom_angle
C99 Au1 C107 175.5(7)
C99 Au1 Ag1 54.0(4)
C107 Au1 Ag1 125.9(4)
C99 Au1 Ag2 128.8(4)
C107 Au1 Ag2 52.8(4)
Ag1 Au1 Ag2 76.83(4)
C99 Au1 Au2 96.3(4)
C107 Au1 Au2 83.2(4)
Ag1 Au1 Au2 149.93(3)
Ag2 Au1 Au2 133.13(3)
P2 Au2 P1 170.85(14)
P2 Au2 Au1 98.50(10)
P1 Au2 Au1 90.17(10)
C123 Au3 C115 177.2(7)
C123 Au3 Ag3 68.3(5)
C115 Au3 Ag3 109.3(5)
C123 Au3 Ag1 127.2(5)
C115 Au3 Ag1 54.6(5)
Ag3 Au3 Ag1 155.28(4)
C123 Au3 Ag2 52.9(5)
C115 Au3 Ag2 127.9(5)
Ag3 Au3 Ag2 107.46(4)
Ag1 Au3 Ag2 77.26(4)
C31 Au4 P4 171.2(6)
C31 Au4 Ag3 43.7(5)
P4 Au4 Ag3 145.11(13)
C131 Au5 C139 177.6(8)
C131 Au5 Ag2 124.4(5)
C139 Au5 Ag2 54.4(6)
C131 Au5 Au6 92.2(5)
C139 Au5 Au6 89.1(6)
Ag2 Au5 Au6 143.43(4)
C131 Au5 Ag1 51.7(5)
C139 Au5 Ag1 126.3(6)
Ag2 Au5 Ag1 75.66(4)
Au6 Au5 Ag1 138.03(4)
P6 Au6 P5 168.69(17)
P6 Au6 Au5 97.99(10)
P5 Au6 Au5 93.07(14)
C131 Ag1 C99 115.7(6)
C131 Ag1 C115 119.7(6)
C99 Ag1 C115 124.3(5)
C131 Ag1 C132 28.9(5)
C99 Ag1 C132 119.9(5)
C115 Ag1 C132 106.1(5)
C131 Ag1 Au3 101.7(4)
C99 Ag1 Au3 128.5(3)
C115 Ag1 Au3 43.4(4)
C132 Ag1 Au3 110.1(4)
C131 Ag1 Au1 116.9(3)
C99 Ag1 Au1 42.4(4)
C115 Ag1 Au1 110.9(4)
C132 Ag1 Au1 141.4(4)
Au3 Ag1 Au1 89.99(3)
C131 Ag1 Au5 39.6(2)
C99 Ag1 Au5 102.5(4)
C115 Ag1 Au5 123.5(4)
C132 Ag1 Au5 68.4(4)
Au3 Ag1 Au5 84.03(4)
Au1 Ag1 Au5 81.94(4)
C107 Ag2 C123 126.9(6)
C107 Ag2 C139 114.1(6)
C123 Ag2 C139 118.6(7)
C107 Ag2 C140 101.7(6)
C123 Ag2 C140 122.8(7)
C139 Ag2 C140 26.0(6)
C107 Ag2 Au3 110.4(4)
C123 Ag2 Au3 42.3(4)
C139 Ag2 Au3 122.7(5)
C140 Ag2 Au3 145.4(5)
C107 Ag2 Au1 42.6(4)
C123 Ag2 Au1 129.0(4)
C139 Ag2 Au1 99.7(5)
C140 Ag2 Au1 106.6(5)
Au3 Ag2 Au1 89.47(4)
C107 Ag2 Au5 120.8(4)
C123 Ag2 Au5 103.2(4)
C139 Ag2 Au5 41.8(5)
C140 Ag2 Au5 67.8(5)
Au3 Ag2 Au5 84.67(4)
Au1 Ag2 Au5 82.96(4)
C31 Ag3 P3 144.6(5)
C31 Ag3 C32 28.6(6)
P3 Ag3 C32 117.1(4)
C31 Ag3 Au3 108.3(5)
P3 Ag3 Au3 104.06(11)
C32 Ag3 Au3 136.9(4)
C31 Ag3 Au4 38.2(5)
P3 Ag3 Au4 163.38(12)
C32 Ag3 Au4 66.7(4)
Au3 Ag3 Au4 70.17(3)
C13 P1 C1 106.1(8)
C13 P1 C7 106.1(6)
C1 P1 C7 107.5(7)
C13 P1 Au2 112.8(5)
C1 P1 Au2 112.6(6)
C7 P1 Au2 111.3(4)
C87 P2 C84 103.2(6)
C87 P2 C93 107.5(6)
C84 P2 C93 105.1(5)
C87 P2 Au2 112.2(5)
C84 P2 Au2 112.2(4)
C93 P2 Au2 115.7(4)
C25 P3 C19 105.5(7)
C25 P3 C16 105.3(7)
C19 P3 C16 103.0(6)
C25 P3 Ag3 107.4(5)
C19 P3 Ag3 113.4(4)
C16 P3 Ag3 120.9(5)
C45 P4 C39 107.3(6)
C45 P4 C51 106.7(6)
C39 P4 C51 103.0(6)
C45 P4 Au4 107.3(5)
C39 P4 Au4 114.2(5)
C51 P4 Au4 117.6(4)
C63 P5 C57 108.0(10)
C63 P5 C54 106.4(9)
C57 P5 C54 108.2(8)
C63 P5 Au6 114.8(9)
C57 P5 Au6 107.9(6)
C54 P5 Au6 111.2(4)
C69 P6 C75 105.7(5)
C69 P6 C81 107.8(5)
C75 P6 C81 108.4(5)
C69 P6 Au6 113.1(4)
C75 P6 Au6 110.2(4)
C81 P6 Au6 111.5(4)
F6 P7 F3 93.2(12)
F6 P7 F1 84.7(11)
F3 P7 F1 85.2(11)
F6 P7 F2 94.8(13)
F3 P7 F2 93.1(11)
F1 P7 F2 178.2(11)
F6 P7 F5 87.1(12)
F3 P7 F5 176.4(11)
F1 P7 F5 91.2(10)
F2 P7 F5 90.5(9)
F6 P7 F4 172.6(13)
F3 P7 F4 92.5(11)
F1 P7 F4 91.1(10)
F2 P7 F4 89.5(10)
F5 P7 F4 86.9(11)
F11 P8 F8 83.3(14)
F11 P8 F12 95.1(17)
F8 P8 F12 92.8(18)
F11 P8 F10 85.6(12)
F8 P8 F10 92.1(17)
F12 P8 F10 175.1(18)
F11 P8 F7 95.5(15)
F8 P8 F7 175.8(17)
F12 P8 F7 91.3(18)
F10 P8 F7 83.9(13)
F11 P8 F9 175.5(17)
F8 P8 F9 92.8(13)
F12 P8 F9 87.1(13)
F10 P8 F9 92.5(13)
F7 P8 F9 88.4(10)
C2 C1 C6 121.4(16)
C2 C1 P1 120.1(14)
C6 C1 P1 118.5(13)
C1 C2 C3 118.2(19)
C1 C2 H2 120.9
C3 C2 H2 120.9
C4 C3 C2 123(2)
C4 C3 H3 118.3
C2 C3 H3 118.3
C3 C4 C5 117.7(19)
C3 C4 H4 121.2
C5 C4 H4 121.2
C4 C5 C6 122(2)
C4 C5 H5 118.8
C6 C5 H5 118.8
C1 C6 C5 116.8(18)
C1 C6 H6 121.6
C5 C6 H6 121.6
C8 C7 C12 120.0
C8 C7 P1 118.8(7)
C12 C7 P1 121.1(7)
C7 C8 C9 120.0
C7 C8 H8 120.0
C9 C8 H8 120.0
C8 C9 C10 120.0
C8 C9 H9 120.0
C10 C9 H9 120.0
C11 C10 C9 120.0
C11 C10 H10 120.0
C9 C10 H10 120.0
C10 C11 C12 120.0
C10 C11 H11 120.0
C12 C11 H11 120.0
C11 C12 C7 120.0
C11 C12 H12 120.0
C7 C12 H12 120.0
C14 C13 C18 118.6(14)
C14 C13 P1 122.6(11)
C18 C13 P1 118.2(12)
C15 C14 C13 119.3(13)
C15 C14 H14 120.4
C13 C14 H14 120.4
C14 C15 C16 122.9(14)
C14 C15 H15 118.5
C16 C15 H15 118.5
C17 C16 C15 118.4(14)
C17 C16 P3 120.9(11)
C15 C16 P3 120.5(11)
C18 C17 C16 120.8(15)
C18 C17 H17 119.6
C16 C17 H17 119.6
C17 C18 C13 119.6(14)
C17 C18 H18 120.2
C13 C18 H18 120.2
C20 C19 C24 120.0
C20 C19 P3 118.3(7)
C24 C19 P3 121.7(7)
C21 C20 C19 120.0
C21 C20 H20 120.0
C19 C20 H20 120.0
C20 C21 C22 120.0
C20 C21 H21 120.0
C22 C21 H21 120.0
C21 C22 C23 120.0
C21 C22 H22 120.0
C23 C22 H22 120.0
C24 C23 C22 120.0
C24 C23 H23 120.0
C22 C23 H23 120.0
C23 C24 C19 120.0
C23 C24 H24 120.0
C19 C24 H24 120.0
C30 C25 C26 117.0(16)
C30 C25 P3 118.7(14)
C26 C25 P3 124.2(13)
C27 C26 C25 121.1(18)
C27 C26 H26 119.4
C25 C26 H26 119.4
C28 C27 C26 119(2)
C28 C27 H27 120.6
C26 C27 H27 120.6
C29 C28 C27 123(2)
C29 C28 H28 118.3
C27 C28 H28 118.3
C28 C29 C30 119(2)
C28 C29 H29 120.3
C30 C29 H29 120.3
C25 C30 C29 120(2)
C25 C30 H30 119.9
C29 C30 H30 119.9
C32 C31 Au4 169.1(19)
C32 C31 Ag3 90.1(13)
Au4 C31 Ag3 98.1(8)
C31 C32 C33 178(2)
C31 C32 Ag3 61.2(12)
C33 C32 Ag3 119.0(11)
C34 C33 C38 120.0
C34 C33 C32 117.1(11)
C38 C33 C32 122.9(11)
C35 C34 C33 120.0
C35 C34 H34 120.0
C33 C34 H34 120.0
C34 C35 C36 120.0
C34 C35 H35 120.0
C36 C35 H35 120.0
C35 C36 C37 120.0
C35 C36 H36 120.0
C37 C36 H36 120.0
C36 C37 C38 120.0
C36 C37 H37 120.0
C38 C37 H37 120.0
C37 C38 C33 120.0
C37 C38 H38 120.0
C33 C38 H38 120.0
C40 C39 C44 120.0
C40 C39 P4 122.4(6)
C44 C39 P4 117.1(6)
C41 C40 C39 120.0
C41 C40 H40 120.0
C39 C40 H40 120.0
C40 C41 C42 120.0
C40 C41 H41 120.0
C42 C41 H41 120.0
C43 C42 C41 120.0
C43 C42 H42 120.0
C41 C42 H42 120.0
C44 C43 C42 120.0
C44 C43 H43 120.0
C42 C43 H43 120.0
C43 C44 C39 120.0
C43 C44 H44 120.0
C39 C44 H44 120.0
C46 C45 C50 120.0
C46 C45 P4 120.1(7)
C50 C45 P4 119.9(7)
C45 C46 C47 120.0
C45 C46 H46 120.0
C47 C46 H46 120.0
C48 C47 C46 120.0
C48 C47 H47 120.0
C46 C47 H47 120.0
C47 C48 C49 120.0
C47 C48 H48 120.0
C49 C48 H48 120.0
C48 C49 C50 120.0
C48 C49 H49 120.0
C50 C49 H49 120.0
C49 C50 C45 120.0
C49 C50 H50 120.0
C45 C50 H50 120.0
C52 C51 C56 120.0
C52 C51 P4 120.9(7)
C56 C51 P4 118.5(7)
C51 C52 C53 120.0
C51 C52 H52 120.0
C53 C52 H52 120.0
C52 C53 C54 120.0
C52 C53 H53 120.0
C54 C53 H53 120.0
C55 C54 C53 120.0
C55 C54 P5 117.9(7)
C53 C54 P5 121.7(7)
C56 C55 C54 120.0
C56 C55 H55 120.0
C54 C55 H55 120.0
C55 C56 C51 120.0
C55 C56 H56 120.0
C51 C56 H56 120.0
C58 C57 C62 120.0
C58 C57 P5 121.0(11)
C62 C57 P5 118.9(11)
C57 C58 C59 120.0
C57 C58 H58 120.0
C59 C58 H58 120.0
C58 C59 C60 120.0
C58 C59 H59 120.0
C60 C59 H59 120.0
C59 C60 C61 120.0
C59 C60 H60 120.0
C61 C60 H60 120.0
C62 C61 C60 120.0
C62 C61 H61 120.0
C60 C61 H61 120.0
C61 C62 C57 120.0
C61 C62 H62 120.0
C57 C62 H62 120.0
C64 C63 C68 120.0
C64 C63 P5 119.2(16)
C68 C63 P5 120.8(16)
C63 C64 C65 120.0
C63 C64 H64 120.0
C65 C64 H64 120.0
C66 C65 C64 120.0
C66 C65 H65 120.0
C64 C65 H65 120.0
C65 C66 C67 120.0
C65 C66 H66 120.0
C67 C66 H66 120.0
C68 C67 C66 120.0
C68 C67 H67 120.0
C66 C67 H67 120.0
C67 C68 C63 120.0
C67 C68 H68 120.0
C63 C68 H68 120.0
C70 C69 C74 120.0
C70 C69 P6 118.9(6)
C74 C69 P6 121.1(6)
C71 C70 C69 120.0
C71 C70 H70 120.0
C69 C70 H70 120.0
C70 C71 C72 120.0
C70 C71 H71 120.0
C72 C71 H71 120.0
C73 C72 C71 120.0
C73 C72 H72 120.0
C71 C72 H72 120.0
C72 C73 C74 120.0
C72 C73 H73 120.0
C74 C73 H73 120.0
C73 C74 C69 120.0
C73 C74 H74 120.0
C69 C74 H74 120.0
C76 C75 C80 120.0
C76 C75 P6 117.1(7)
C80 C75 P6 122.9(7)
C77 C76 C75 120.0
C77 C76 H76 120.0
C75 C76 H76 120.0
C78 C77 C76 120.0
C78 C77 H77 120.0
C76 C77 H77 120.0
C77 C78 C79 120.0
C77 C78 H78 120.0
C79 C78 H78 120.0
C78 C79 C80 120.0
C78 C79 H79 120.0
C80 C79 H79 120.0
C79 C80 C75 120.0
C79 C80 H80 120.0
C75 C80 H80 120.0
C82 C81 C86 120.0
C82 C81 P6 121.7(5)
C86 C81 P6 118.3(5)
C81 C82 C83 120.0
C81 C82 H82 120.0
C83 C82 H82 120.0
C82 C83 C84 120.0
C82 C83 H83 120.0
C84 C83 H83 120.0
C85 C84 C83 120.0
C85 C84 P2 123.1(5)
C83 C84 P2 116.9(5)
C84 C85 C86 120.0
C84 C85 H85 120.0
C86 C85 H85 120.0
C85 C86 C81 120.0
C85 C86 H86 120.0
C81 C86 H86 120.0
C88 C87 C92 116.9(14)
C88 C87 P2 124.6(13)
C92 C87 P2 118.4(11)
C87 C88 C89 124.5(17)
C87 C88 H88 117.7
C89 C88 H88 117.7
C88 C89 C90 119.6(17)
C88 C89 H89 120.2
C90 C89 H89 120.2
C91 C90 C89 118.8(16)
C91 C90 H90 120.6
C89 C90 H90 120.6
C90 C91 C92 121.2(17)
C90 C91 H91 119.4
C92 C91 H91 119.4
C87 C92 C91 118.8(15)
C87 C92 H92 120.6
C91 C92 H92 120.6
C94 C93 C98 120.0
C94 C93 P2 117.4(6)
C98 C93 P2 122.5(6)
C93 C94 C95 120.0
C93 C94 H94 120.0
C95 C94 H94 120.0
C96 C95 C94 120.0
C96 C95 H95 120.0
C94 C95 H95 120.0
C97 C96 C95 120.0
C97 C96 H96 120.0
C95 C96 H96 120.0
C96 C97 C98 120.0
C96 C97 H97 120.0
C98 C97 H97 120.0
C97 C98 C93 120.0
C97 C98 H98 120.0
C93 C98 H98 120.0
C100 C99 Au1 177.6(14)
C100 C99 Ag1 94.1(11)
Au1 C99 Ag1 83.6(5)
C99 C100 C101 178.5(19)
C102 C101 C106 120.0
C102 C101 C100 119.1(11)
C106 C101 C100 120.9(11)
C101 C102 C103 120.0
C101 C102 H102 120.0
C103 C102 H102 120.0
C104 C103 C102 120.0
C104 C103 H103 120.0
C102 C103 H103 120.0
C105 C104 C103 120.0
C105 C104 H104 120.0
C103 C104 H104 120.0
C104 C105 C106 120.0
C104 C105 H105 120.0
C106 C105 H105 120.0
C105 C106 C101 120.0
C105 C106 H106 120.0
C101 C106 H106 120.0
C108 C107 Au1 175.2(16)
C108 C107 Ag2 99.6(13)
Au1 C107 Ag2 84.6(5)
C107 C108 C109 174(2)
C110 C109 C114 120.0
C110 C109 C108 118.4(16)
C114 C109 C108 121.5(16)
C111 C110 C109 120.0
C111 C110 H110 120.0
C109 C110 H110 120.0
C110 C111 C112 120.0
C110 C111 H111 120.0
C112 C111 H111 120.0
C113 C112 C111 120.0
C113 C112 H112 120.0
C111 C112 H112 120.0
C112 C113 C114 120.0
C112 C113 H113 120.0
C114 C113 H113 120.0
C113 C114 C109 120.0
C113 C114 H114 120.0
C109 C114 H114 120.0
C116 C115 Au3 172.0(16)
C116 C115 Ag1 105.5(14)
Au3 C115 Ag1 82.0(6)
C115 C116 C117 179(2)
C118 C117 C122 120.0
C118 C117 C116 118.4(14)
C122 C117 C116 121.5(14)
C119 C118 C117 120.0
C119 C118 H118 120.0
C117 C118 H118 120.0
C118 C119 C120 120.0
C118 C119 H119 120.0
C120 C119 H119 120.0
C119 C120 C121 120.0
C119 C120 H120 120.0
C121 C120 H120 120.0
C122 C121 C120 120.0
C122 C121 H121 120.0
C120 C121 H121 120.0
C121 C122 C117 120.0
C121 C122 H122 120.0
C117 C122 H122 120.0
C124 C123 Au3 171(2)
C124 C123 Ag2 103.3(16)
Au3 C123 Ag2 84.8(6)
C123 C124 C125 170(3)
C126 C125 C130 120.0
C126 C125 C124 122(2)
C130 C125 C124 118(2)
C127 C126 C125 120.0
C127 C126 H126 120.0
C125 C126 H126 120.0
C128 C127 C126 120.0
C128 C127 H127 120.0
C126 C127 H127 120.0
C127 C128 C129 120.0
C127 C128 H128 120.0
C129 C128 H128 120.0
C128 C129 C130 120.0
C128 C129 H129 120.0
C130 C129 H129 120.0
C129 C130 C125 120.0
C129 C130 H130 120.0
C125 C130 H130 120.0
C132 C131 Au5 175.0(17)
C132 C131 Ag1 88.2(12)
Au5 C131 Ag1 88.8(5)
C131 C132 C133 173.6(18)
C131 C132 Ag1 62.9(10)
C133 C132 Ag1 123.5(11)
C134 C133 C138 120.0
C134 C133 C132 122.0(10)
C138 C133 C132 118.0(10)
C133 C134 C135 120.0
C133 C134 H134 120.0
C135 C134 H134 120.0
C136 C135 C134 120.0
C136 C135 H135 120.0
C134 C135 H135 120.0
C137 C136 C135 120.0
C137 C136 H136 120.0
C135 C136 H136 120.0
C136 C137 C138 120.0
C136 C137 H137 120.0
C138 C137 H137 120.0
C137 C138 C133 120.0
C137 C138 H138 120.0
C133 C138 H138 120.0
C140 C139 Au5 172.7(19)
C140 C139 Ag2 90.1(15)
Au5 C139 Ag2 83.8(7)
C139 C140 C141 177(2)
C139 C140 Ag2 63.9(14)
C141 C140 Ag2 113.3(13)
C142 C141 C146 120.0
C142 C141 C140 119.6(14)
C146 C141 C140 120.3(14)
C143 C142 C141 120.0
C143 C142 H142 120.0
C141 C142 H142 120.0
C142 C143 C144 120.0
C142 C143 H143 120.0
C144 C143 H143 120.0
C145 C144 C143 120.0
C145 C144 H144 120.0
C143 C144 H144 120.0
C144 C145 C146 120.0
C144 C145 H145 120.0
C146 C145 H145 120.0
C145 C146 C141 120.0
C145 C146 H146 120.0
C141 C146 H146 120.0
C148 C147 C152 120.0
C148 C147 H147 120.0
C152 C147 H147 120.0
C147 C148 C149 120.0
C147 C148 H148 120.0
C149 C148 H148 120.0
C150 C149 C148 120.0
C150 C149 H149 120.0
C148 C149 H149 120.0
C149 C150 C151 120.0
C149 C150 H150 120.0
C151 C150 H150 120.0
C150 C151 C152 120.0
C150 C151 C153 118.7(10)
C152 C151 C153 117.1(10)
C151 C152 C147 120.0
C151 C152 H152 120.0
C147 C152 H152 120.0
C151 C153 H15A 109.5
C151 C153 H15B 109.5
H15A C153 H15B 109.5
C151 C153 H15C 109.5
H15A C153 H15C 109.5
H15B C153 H15C 109.5

loop_
_geom_bond_atom_site_label_1
_geom_bond_atom_site_label_2
_geom_bond_distance
Au1 C99 1.994(15)
Au1 C107 2.001(16)
Au1 Ag1 2.9403(13)
Au1 Ag2 2.9421(15)
Au1 Au2 2.9588(8)
Au2 P2 2.311(4)
Au2 P1 2.318(4)
Au3 C123 1.988(17)
Au3 C115 2.023(18)
Au3 Ag3 2.8850(15)
Au3 Ag1 2.9148(15)
Au3 Ag2 2.9402(15)
Au4 C31 1.991(19)
Au4 P4 2.297(4)
Au4 Ag3 3.1876(13)
Au5 C131 1.917(9)
Au5 C139 1.977(19)
Au5 Ag2 2.9490(15)
Au5 Au6 2.9594(12)
Au5 Ag1 3.0099(16)
Au6 P6 2.305(4)
Au6 P5 2.306(5)
Ag1 C131 2.362(17)
Ag1 C99 2.394(15)
Ag1 C115 2.399(17)
Ag1 C132 2.652(17)
Ag2 C107 2.354(15)
Ag2 C123 2.355(18)
Ag2 C139 2.41(2)
Ag2 C140 2.68(2)
Ag3 C31 2.225(19)
Ag3 P3 2.363(4)
Ag3 C32 2.538(19)
P1 C13 1.805(17)
P1 C1 1.825(16)
P1 C7 1.843(9)
P2 C87 1.766(15)
P2 C84 1.812(7)
P2 C93 1.827(8)
P3 C25 1.795(15)
P3 C19 1.796(11)
P3 C16 1.841(15)
P4 C45 1.794(10)
P4 C39 1.823(10)
P4 C51 1.853(11)
P5 C63 1.756(17)
P5 C57 1.786(14)
P5 C54 1.793(11)
P6 C69 1.808(8)
P6 C75 1.820(10)
P6 C81 1.831(7)
P7 F6 1.46(2)
P7 F3 1.517(17)
P7 F1 1.519(15)
P7 F2 1.548(15)
P7 F5 1.586(16)
P7 F4 1.60(2)
P8 F11 1.52(2)
P8 F8 1.52(2)
P8 F12 1.54(3)
P8 F10 1.58(2)
P8 F7 1.596(19)
P8 F9 1.60(2)
C1 C2 1.31(2)
C1 C6 1.41(2)
C2 C3 1.42(3)
C2 H2 0.9500
C3 C4 1.33(3)
C3 H3 0.9500
C4 C5 1.34(3)
C4 H4 0.9500
C5 C6 1.42(3)
C5 H5 0.9500
C6 H6 0.9500
C7 C8 1.3900
C7 C12 1.3900
C8 C9 1.3900
C8 H8 0.9500
C9 C10 1.3900
C9 H9 0.9500
C10 C11 1.3900
C10 H10 0.9500
C11 C12 1.3900
C11 H11 0.9500
C12 H12 0.9500
C13 C14 1.39(2)
C13 C18 1.44(2)
C14 C15 1.34(2)
C14 H14 0.9500
C15 C16 1.39(2)
C15 H15 0.9500
C16 C17 1.37(2)
C17 C18 1.36(2)
C17 H17 0.9500
C18 H18 0.9500
C19 C20 1.3900
C19 C24 1.3900
C20 C21 1.3900
C20 H20 0.9500
C21 C22 1.3900
C21 H21 0.9500
C22 C23 1.3900
C22 H22 0.9500
C23 C24 1.3900
C23 H23 0.9500
C24 H24 0.9500
C25 C30 1.31(3)
C25 C26 1.39(2)
C26 C27 1.37(2)
C26 H26 0.9500
C27 C28 1.30(3)
C27 H27 0.9500
C28 C29 1.27(3)
C28 H28 0.9500
C29 C30 1.44(3)
C29 H29 0.9500
C30 H30 0.9500
C31 C32 1.22(2)
C32 C33 1.51(2)
C33 C34 1.3900
C33 C38 1.3900
C34 C35 1.3900
C34 H34 0.9500
C35 C36 1.3900
C35 H35 0.9500
C36 C37 1.3900
C36 H36 0.9500
C37 C38 1.3900
C37 H37 0.9500
C38 H38 0.9500
C39 C40 1.3900
C39 C44 1.3900
C40 C41 1.3900
C40 H40 0.9500
C41 C42 1.3900
C41 H41 0.9500
C42 C43 1.3900
C42 H42 0.9500
C43 C44 1.3900
C43 H43 0.9500
C44 H44 0.9500
C45 C46 1.3900
C45 C50 1.3900
C46 C47 1.3900
C46 H46 0.9500
C47 C48 1.3900
C47 H47 0.9500
C48 C49 1.3900
C48 H48 0.9500
C49 C50 1.3900
C49 H49 0.9500
C50 H50 0.9500
C51 C52 1.3900
C51 C56 1.3900
C52 C53 1.3900
C52 H52 0.9500
C53 C54 1.3900
C53 H53 0.9500
C54 C55 1.3900
C55 C56 1.3900
C55 H55 0.9500
C56 H56 0.9500
C57 C58 1.3900
C57 C62 1.3900
C58 C59 1.3900
C58 H58 0.9500
C59 C60 1.3900
C59 H59 0.9500
C60 C61 1.3900
C60 H60 0.9500
C61 C62 1.3900
C61 H61 0.9500
C62 H62 0.9500
C63 C64 1.3900
C63 C68 1.3900
C64 C65 1.3900
C64 H64 0.9500
C65 C66 1.3900
C65 H65 0.9500
C66 C67 1.3900
C66 H66 0.9500
C67 C68 1.3900
C67 H67 0.9500
C68 H68 0.9500
C69 C70 1.3900
C69 C74 1.3900
C70 C71 1.3900
C70 H70 0.9500
C71 C72 1.3900
C71 H71 0.9500
C72 C73 1.3900
C72 H72 0.9500
C73 C74 1.3900
C73 H73 0.9500
C74 H74 0.9500
C75 C76 1.3900
C75 C80 1.3900
C76 C77 1.3900
C76 H76 0.9500
C77 C78 1.3900
C77 H77 0.9500
C78 C79 1.3900
C78 H78 0.9500
C79 C80 1.3900
C79 H79 0.9500
C80 H80 0.9500
C81 C82 1.3900
C81 C86 1.3900
C82 C83 1.3900
C82 H82 0.9500
C83 C84 1.3900
C83 H83 0.9500
C84 C85 1.3900
C85 C86 1.3900
C85 H85 0.9500
C86 H86 0.9500
C87 C88 1.35(2)
C87 C92 1.41(2)
C88 C89 1.36(2)
C88 H88 0.9500
C89 C90 1.41(2)
C89 H89 0.9500
C90 C91 1.33(2)
C90 H90 0.9500
C91 C92 1.45(2)
C91 H91 0.9500
C92 H92 0.9500
C93 C94 1.3900
C93 C98 1.3900
C94 C95 1.3900
C94 H94 0.9500
C95 C96 1.3900
C95 H95 0.9500
C96 C97 1.3900
C96 H96 0.9500
C97 C98 1.3900
C97 H97 0.9500
C98 H98 0.9500
C99 C100 1.19(2)
C100 C101 1.485(19)
C101 C102 1.3900
C101 C106 1.3900
C102 C103 1.3900
C102 H102 0.9500
C103 C104 1.3900
C103 H103 0.9500
C104 C105 1.3900
C104 H104 0.9500
C105 C106 1.3900
C105 H105 0.9500
C106 H106 0.9500
C107 C108 1.18(2)
C108 C109 1.43(2)
C109 C110 1.3900
C109 C114 1.3900
C110 C111 1.3900
C110 H110 0.9500
C111 C112 1.3900
C111 H111 0.9500
C112 C113 1.3900
C112 H112 0.9500
C113 C114 1.3900
C113 H113 0.9500
C114 H114 0.9500
C115 C116 1.10(2)
C116 C117 1.54(2)
C117 C118 1.3900
C117 C122 1.3900
C118 C119 1.3900
C118 H118 0.9500
C119 C120 1.3900
C119 H119 0.9500
C120 C121 1.3900
C120 H120 0.9500
C121 C122 1.3900
C121 H121 0.9500
C122 H122 0.9500
C123 C124 1.15(2)
C124 C125 1.50(3)
C125 C126 1.3900
C125 C130 1.3900
C126 C127 1.3900
C126 H126 0.9500
C127 C128 1.3900
C127 H127 0.9500
C128 C129 1.3900
C128 H128 0.9500
C129 C130 1.3900
C129 H129 0.9500
C130 H130 0.9500
C131 C132 1.28(2)
C132 C133 1.46(2)
C133 C134 1.3900
C133 C138 1.3900
C134 C135 1.3900
C134 H134 0.9500
C135 C136 1.3900
C135 H135 0.9500
C136 C137 1.3900
C136 H136 0.9500
C137 C138 1.3900
C137 H137 0.9500
C138 H138 0.9500
C139 C140 1.18(3)
C140 C141 1.52(2)
C141 C142 1.3900
C141 C146 1.3900
C142 C143 1.3900
C142 H142 0.9500
C143 C144 1.3900
C143 H143 0.9500
C144 C145 1.3900
C144 H144 0.9500
C145 C146 1.3900
C145 H145 0.9500
C146 H146 0.9500
C147 C148 1.3900
C147 C152 1.3900
C147 H147 0.9500
C148 C149 1.3900
C148 H148 0.9500
C149 C150 1.3900
C149 H149 0.9500
C150 C151 1.3900
C150 H150 0.9500
C151 C152 1.3900
C151 C153 1.515(15)
C152 H152 0.9500
C153 H15A 0.9800
C153 H15B 0.9800
C153 H15C 0.9800

loop_
_platon_squeeze_void_nr
_platon_squeeze_void_average_x
_platon_squeeze_void_average_y
_platon_squeeze_void_average_z
_platon_squeeze_void_volume
_platon_squeeze_void_count_electrons
_platon_squeeze_void_content
1 0.000 0.500 0.500 570 121 ' '
2 0.071 0.345 0.826 7 1 ' '
3 0.406 0.516 0.395 16 4 ' '
4 0.465 0.483 0.156 20 4 ' '
5 0.535 0.517 0.844 20 4 ' '
6 0.594 0.484 0.605 16 3 ' '
7 0.929 0.655 0.174 7 1 ' '
